data_7246463
loop_
_publ_author_name
'Siedzielnik, Magdalena'
'Paw\/lowska, Monika'
'Da\'sko, Mateusz'
'Kleinschmidt, Hubert'
'Do\/l\;ega, Anna'

_publ_section_title
;
 Reactions of cobalt(ii) chloride and cobalt(ii) acetate with
 hemisalen-type ligands: ligand transformation, oxidation of cobalt and
 complex formation. Preliminary study on the cytotoxicity of Co(ii) and
 Co(iii) hemisalen complexes
;
_journal_issue 13
_journal_name_full 'RSC Advances'
_journal_page_first 8830
_journal_page_last 8843
_journal_paper_doi 10.1039/D2RA07089H
_journal_volume 13
_journal_year 2023
_chemical_formula_moiety 'C48 H46 Co3 N4 O14, 2(C2 H6 O1)'
_chemical_formula_sum 'C52 H58 Co3 N4 O16'
_chemical_formula_weight 1171.81
_space_group_IT_number 14
_space_group_name_Hall '-P 2yn'
_space_group_name_H-M_alt 'P 1 21/n 1'
_symmetry_cell_setting monoclinic
_symmetry_Int_Tables_number 14
_symmetry_space_group_name_Hall '-P 2yn'
_symmetry_space_group_name_H-M 'P 1 21/n 1'
_atom_sites_solution_hydrogens geom
_atom_sites_solution_primary other
_audit_creation_date 2023-01-23T13:32:35-00:00
_audit_creation_method 'WinGX routine CIF_UPDATE'
_audit_update_record
;
2023-01-23 deposited with the CCDC.	2023-03-08 downloaded from the CCDC.
;
_cell_angle_alpha 90
_cell_angle_beta 97.027(6)
_cell_angle_gamma 90
_cell_formula_units_Z 2
_cell_length_a 10.9556(8)
_cell_length_b 20.9941(12)
_cell_length_c 11.8225(9)
_cell_measurement_reflns_used 22934
_cell_measurement_temperature 120(2)
_cell_measurement_theta_max 29.52
_cell_measurement_theta_min 2.39
_cell_volume 2698.8(3)
_computing_cell_refinement
;
        X-Area Recipe 1.34.0.0 (STOE, 2019)
;
_computing_data_collection
;
        X-Area WinXpose 2.0.22.0 (STOE, 2016)
;
_computing_data_reduction
;
        X-Area Integrate 1.77.0.0 (STOE, 2019)
        X-Area X-Red32 1.65.0.0 (STOE, 2018)
;
_computing_publication_material
;
STOE & Cie GmbH, X-Area, software package for collecting single-crystal or
multi-domain crystal data on STOE area-detector diffractometers, for image
processing, for the correction and scaling of reflection intensities and
        for outlier rejection, version 1.88, Darmstadt 2019
;
_computing_structure_refinement 'SHELXL-2014/7 (Sheldrick, 2014)'
_diffrn_ambient_temperature 120(2)
_diffrn_detector 'image plate (34 cm diameter)'
_diffrn_detector_area_resol_mean 6.67
_diffrn_detector_type 'STOE Imaging Plate'
_diffrn_measured_fraction_theta_full 0.999
_diffrn_measured_fraction_theta_max 0.975
_diffrn_measurement_device '2-circle diffractometer'
_diffrn_measurement_device_type 'STOE IPDS 2T'
_diffrn_measurement_method 'rotation method, \w scans'
_diffrn_radiation_monochromator 'parabolic x-ray mirror'
_diffrn_radiation_probe x-ray
_diffrn_radiation_type MoK\a
_diffrn_radiation_wavelength 0.71073
_diffrn_reflns_av_R_equivalents 0.053
_diffrn_reflns_av_unetI/netI 0.0428
_diffrn_reflns_Laue_measured_fraction_full 0.999
_diffrn_reflns_Laue_measured_fraction_max 0.975
_diffrn_reflns_limit_h_max 14
_diffrn_reflns_limit_h_min -15
_diffrn_reflns_limit_k_max 23
_diffrn_reflns_limit_k_min -28
_diffrn_reflns_limit_l_max 16
_diffrn_reflns_limit_l_min -16
_diffrn_reflns_number 28607
_diffrn_reflns_point_group_measured_fraction_full 0.999
_diffrn_reflns_point_group_measured_fraction_max 0.975
_diffrn_reflns_theta_full 25.242
_diffrn_reflns_theta_max 29.469
_diffrn_reflns_theta_min 2.582
_diffrn_source 'GeniX Mo, 0.05 x 0.05 mm2 microfocus'
_exptl_absorpt_coefficient_mu 0.983
_exptl_absorpt_correction_T_max 0.9364
_exptl_absorpt_correction_T_min 0.8488
_exptl_absorpt_correction_type integration
_exptl_absorpt_process_details
;
STOE X-Red32, absorption correction by Gaussian integration, analogous to
P. Coppens, "The Evaluation of Absorption and Extinction in Single-Crystal
        Structure Analysis", published in
        F. R. Ahmed (Editor), "Crystallographic Computing",
        Munksgaard, Copenhagen (1970), 255 - 270
;
_exptl_crystal_colour orange
_exptl_crystal_density_diffrn 1.442
_exptl_crystal_density_method 'not measured'
_exptl_crystal_description block
_exptl_crystal_F_000 1214
_exptl_crystal_size_max 0.153
_exptl_crystal_size_mid 0.132
_exptl_crystal_size_min 0.121
_refine_diff_density_max 0.384
_refine_diff_density_min -0.636
_refine_diff_density_rms 0.066
_refine_ls_extinction_method none
_refine_ls_goodness_of_fit_ref 1.034
_refine_ls_hydrogen_treatment constr
_refine_ls_matrix_type full
_refine_ls_number_parameters 346
_refine_ls_number_reflns 7312
_refine_ls_number_restraints 0
_refine_ls_restrained_S_all 1.034
_refine_ls_R_factor_all 0.1039
_refine_ls_R_factor_gt 0.0571
_refine_ls_shift/su_max 0.001
_refine_ls_shift/su_mean 0
_refine_ls_structure_factor_coef Fsqd
_refine_ls_weighting_details 'w=1/[\s^2^(Fo^2^)+(0.0589P)^2^+3.0039P] where P=(Fo^2^+2Fc^2^)/3'
_refine_ls_weighting_scheme calc
_refine_ls_wR_factor_gt 0.1403
_refine_ls_wR_factor_ref 0.1612
_reflns_Friedel_coverage 0
_reflns_number_gt 4430
_reflns_number_total 7312
_reflns_threshold_expression 'I > 2\s(I)'
_cod_data_source_file d2ra07089h2.cif
_cod_data_source_block ms19c_2022
_cod_original_sg_symbol_H-M 'P 21/n'
_cod_database_code 7246463
_shelx_shelxl_version_number 2014/7

loop_
_symmetry_equiv_pos_as_xyz
'x, y, z'
'-x+1/2, y+1/2, -z+1/2'
'-x, -y, -z'
'x-1/2, -y-1/2, z-1/2'

loop_
_atom_site_label
_atom_site_type_symbol
_atom_site_fract_x
_atom_site_fract_y
_atom_site_fract_z
_atom_site_U_iso_or_equiv
_atom_site_adp_type
_atom_site_occupancy
_atom_site_site_symmetry_order
_atom_site_calc_flag
_atom_site_refinement_flags_posn
_atom_site_refinement_flags_adp
_atom_site_refinement_flags_occupancy
_atom_site_disorder_assembly
_atom_site_disorder_group
Co1 Co 0.5 0.5 0.5 0.04637(18) Uani 1 2 d S . P . .
Co2 Co 0.38058(5) 0.64617(2) 0.48479(4) 0.05105(15) Uani 1 1 d . . . . .
O1 O 0.4258(2) 0.57011(11) 0.3972(2) 0.0515(6) Uani 1 1 d . . . . .
O7 O 0.6351(2) 0.56263(12) 0.5722(2) 0.0539(6) Uani 1 1 d . . . . .
O3 O 0.3139(2) 0.73098(12) 0.5107(2) 0.0573(7) Uani 1 1 d . . . . .
O2 O 0.2394(2) 0.63847(13) 0.3119(2) 0.0609(7) Uani 1 1 d . . . . .
O6 O 0.5247(3) 0.64840(13) 0.6067(2) 0.0623(7) Uani 1 1 d . . . . .
O4 O 0.4858(3) 0.70851(14) 0.3791(3) 0.0666(8) Uani 1 1 d . . . . .
N2 N 0.7497(3) 0.40266(15) 0.4325(3) 0.0540(7) Uani 1 1 d . . . . .
N1 N 0.6066(3) 0.47995(14) 0.3606(3) 0.0498(7) Uani 1 1 d . . . . .
C6 C 0.2837(3) 0.59571(18) 0.2374(3) 0.0518(8) Uani 1 1 d . . . . .
C1 C 0.3852(3) 0.56052(17) 0.2884(3) 0.0489(8) Uani 1 1 d . . . . .
O5 O 0.2344(4) 0.90651(17) 0.6245(3) 0.1031(12) Uani 1 1 d . . . . .
C15 C 0.3756(3) 0.78039(17) 0.4783(3) 0.0502(8) Uani 1 1 d . . . . .
C20 C 0.4683(3) 0.77125(18) 0.4072(3) 0.0517(8) Uani 1 1 d . . . . .
C9 C 0.7302(3) 0.45780(17) 0.3765(3) 0.0500(8) Uani 1 1 d . . . . .
C2 C 0.4431(4) 0.51847(18) 0.2193(3) 0.0525(9) Uani 1 1 d . . . . .
C16 C 0.3532(4) 0.84314(18) 0.5128(3) 0.0552(9) Uani 1 1 d . . . . .
C7 C 0.5602(4) 0.48865(17) 0.2572(3) 0.0532(9) Uani 1 1 d . . . . .
H7 H 0.6069 0.4742 0.1997 0.064 Uiso 1 1 calc R U . . .
C10 C 0.8235(4) 0.49277(19) 0.3373(4) 0.0606(10) Uani 1 1 d . . . . .
H10 H 0.8052 0.5318 0.2983 0.073 Uiso 1 1 calc R U . . .
C17 C 0.4203(4) 0.8943(2) 0.4742(4) 0.0695(11) Uani 1 1 d . . . . .
H17 H 0.4042 0.9365 0.4971 0.083 Uiso 1 1 calc R U . . .
C11 C 0.9429(4) 0.4710(2) 0.3547(4) 0.0645(11) Uani 1 1 d . . . . .
C23 C 0.6211(4) 0.6138(2) 0.6216(3) 0.0571(9) Uani 1 1 d . . . . .
C13 C 0.8663(4) 0.3816(2) 0.4468(4) 0.0656(11) Uani 1 1 d . . . . .
H13 H 0.8821 0.3418 0.4843 0.079 Uiso 1 1 calc R U . . .
C3 C 0.3911(4) 0.5094(2) 0.1053(3) 0.0649(11) Uani 1 1 d . . . . .
H3 H 0.428 0.4799 0.0588 0.078 Uiso 1 1 calc R U . . .
C5 C 0.2369(4) 0.5865(2) 0.1265(3) 0.0642(11) Uani 1 1 d . . . . .
H5 H 0.168 0.6108 0.0942 0.077 Uiso 1 1 calc R U . . .
C4 C 0.2891(4) 0.5421(2) 0.0604(3) 0.0698(12) Uani 1 1 d . . . . .
H4 H 0.2539 0.5344 -0.0158 0.084 Uiso 1 1 calc R U . . .
C19 C 0.5328(4) 0.8217(2) 0.3697(4) 0.0644(11) Uani 1 1 d . . . . .
H19 H 0.5937 0.8143 0.3204 0.077 Uiso 1 1 calc R U . . .
C12 C 0.9643(4) 0.4133(2) 0.4113(4) 0.0703(12) Uani 1 1 d . . . . .
H12 H 1.0451 0.3962 0.4251 0.084 Uiso 1 1 calc R U . . .
C18 C 0.5089(5) 0.8835(2) 0.4038(4) 0.0750(13) Uani 1 1 d . . . . .
H18 H 0.5539 0.9182 0.3782 0.09 Uiso 1 1 calc R U . . .
C21 C 0.2610(5) 0.8540(2) 0.5879(4) 0.0743(12) Uani 1 1 d . . . . .
H21 H 0.2176 0.818 0.611 0.089 Uiso 1 1 calc R U . . .
C14 C 1.0475(4) 0.5088(2) 0.3158(5) 0.0804(14) Uani 1 1 d . . . . .
H14A H 1.0757 0.488 0.2495 0.121 Uiso 1 1 calc R U . . .
H14B H 1.1156 0.511 0.3778 0.121 Uiso 1 1 calc R U . . .
H14C H 1.0192 0.552 0.295 0.121 Uiso 1 1 calc R U . . .
C24 C 0.7236(4) 0.6381(3) 0.7055(5) 0.0912(17) Uani 1 1 d . . . . .
H24A H 0.781 0.6033 0.7284 0.137 Uiso 1 1 calc R U . . .
H24B H 0.69 0.6547 0.7727 0.137 Uiso 1 1 calc R U . . .
H24C H 0.7671 0.6722 0.6704 0.137 Uiso 1 1 calc R U . . .
C8 C 0.1539(5) 0.6846(2) 0.2629(5) 0.0911(16) Uani 1 1 d . . . . .
H8A H 0.1394 0.7163 0.3207 0.137 Uiso 1 1 calc R U . . .
H8B H 0.0761 0.6636 0.2349 0.137 Uiso 1 1 calc R U . . .
H8C H 0.1871 0.7058 0.1994 0.137 Uiso 1 1 calc R U . . .
C22 C 0.5856(5) 0.6914(3) 0.3203(6) 0.110(2) Uani 1 1 d . . . . .
H22A H 0.6623 0.7074 0.3618 0.164 Uiso 1 1 calc R U . . .
H22B H 0.574 0.7099 0.2436 0.164 Uiso 1 1 calc R U . . .
H22C H 0.5898 0.6449 0.3145 0.164 Uiso 1 1 calc R U . . .
O8 O 0.3565(9) 0.7297(4) 0.7761(6) 0.208(4) Uani 1 1 d . . . . .
H8 H 0.3949 0.7294 0.7188 0.312 Uiso 1 1 calc R U . . .
C25 C 0.4036(10) 0.6850(4) 0.8508(9) 0.160(4) Uani 1 1 d . . . . .
H25A H 0.4855 0.6717 0.8319 0.192 Uiso 1 1 calc R U . . .
H25B H 0.3494 0.6471 0.8446 0.192 Uiso 1 1 calc R U . . .
C26 C 0.4152(9) 0.7088(5) 0.9656(8) 0.175(4) Uani 1 1 d . . . . .
H26A H 0.4614 0.7489 0.9698 0.262 Uiso 1 1 calc R U . . .
H26B H 0.459 0.6776 1.0171 0.262 Uiso 1 1 calc R U . . .
H26C H 0.3333 0.7163 0.9881 0.262 Uiso 1 1 calc R U . . .

loop_
_atom_site_aniso_label
_atom_site_aniso_U_11
_atom_site_aniso_U_22
_atom_site_aniso_U_33
_atom_site_aniso_U_23
_atom_site_aniso_U_13
_atom_site_aniso_U_12
Co1 0.0536(4) 0.0423(4) 0.0455(3) -0.0001(3) 0.0151(3) 0.0052(3)
Co2 0.0554(3) 0.0419(3) 0.0590(3) -0.0001(2) 0.0197(2) 0.0042(2)
O1 0.0619(15) 0.0448(14) 0.0487(13) 0.0007(10) 0.0102(11) 0.0105(11)
O7 0.0539(15) 0.0513(15) 0.0582(15) -0.0042(12) 0.0131(11) 0.0005(11)
O3 0.0601(15) 0.0423(14) 0.0745(17) 0.0009(12) 0.0285(13) 0.0028(11)
O2 0.0621(16) 0.0581(17) 0.0631(16) 0.0048(13) 0.0098(13) 0.0117(13)
O6 0.0655(16) 0.0554(16) 0.0656(16) -0.0079(13) 0.0063(13) 0.0026(14)
O4 0.0681(17) 0.0581(17) 0.0811(19) -0.0046(14) 0.0396(15) -0.0018(14)
N2 0.0563(18) 0.0475(18) 0.0620(18) 0.0031(14) 0.0225(15) 0.0039(14)
N1 0.0588(18) 0.0432(16) 0.0511(17) 0.0003(12) 0.0217(14) 0.0027(13)
C6 0.052(2) 0.051(2) 0.054(2) 0.0059(16) 0.0130(16) -0.0024(16)
C1 0.057(2) 0.0460(19) 0.0454(18) 0.0055(14) 0.0122(15) -0.0007(16)
O5 0.146(3) 0.064(2) 0.106(3) -0.0188(19) 0.040(3) 0.021(2)
C15 0.057(2) 0.0444(19) 0.0497(19) 0.0062(15) 0.0066(16) 0.0012(16)
C20 0.051(2) 0.053(2) 0.051(2) 0.0049(16) 0.0074(16) 0.0004(16)
C9 0.057(2) 0.046(2) 0.0504(19) -0.0006(15) 0.0193(16) 0.0029(16)
C2 0.062(2) 0.052(2) 0.0459(18) 0.0043(15) 0.0149(16) 0.0001(17)
C16 0.068(2) 0.045(2) 0.051(2) -0.0008(15) 0.0020(17) 0.0031(17)
C7 0.066(2) 0.050(2) 0.0482(19) -0.0003(15) 0.0244(17) 0.0009(17)
C10 0.071(3) 0.050(2) 0.066(2) 0.0018(18) 0.032(2) -0.0002(19)
C17 0.082(3) 0.051(2) 0.071(3) 0.001(2) -0.009(2) -0.008(2)
C11 0.066(3) 0.062(3) 0.072(3) -0.009(2) 0.034(2) -0.007(2)
C23 0.060(2) 0.055(2) 0.058(2) -0.0016(18) 0.0151(18) 0.0002(18)
C13 0.060(2) 0.060(2) 0.082(3) 0.008(2) 0.028(2) 0.0130(19)
C3 0.077(3) 0.071(3) 0.049(2) -0.0033(19) 0.021(2) -0.009(2)
C5 0.058(2) 0.079(3) 0.055(2) 0.011(2) 0.0059(18) -0.004(2)
C4 0.069(3) 0.094(3) 0.046(2) 0.003(2) 0.0061(19) -0.008(2)
C19 0.057(2) 0.074(3) 0.062(2) 0.010(2) 0.0080(18) -0.013(2)
C12 0.059(2) 0.073(3) 0.085(3) 0.000(2) 0.032(2) 0.003(2)
C18 0.080(3) 0.068(3) 0.075(3) 0.014(2) 0.000(2) -0.025(2)
C21 0.099(3) 0.056(3) 0.070(3) -0.006(2) 0.019(2) 0.010(2)
C14 0.079(3) 0.076(3) 0.094(3) -0.008(3) 0.044(3) -0.021(2)
C24 0.068(3) 0.086(4) 0.114(4) -0.037(3) -0.009(3) 0.011(3)
C8 0.105(4) 0.071(3) 0.095(4) 0.010(3) 0.003(3) 0.032(3)
C22 0.099(4) 0.100(4) 0.146(5) -0.028(4) 0.080(4) -0.012(3)
O8 0.347(11) 0.162(6) 0.136(5) 0.004(4) 0.113(6) 0.052(6)
C25 0.211(10) 0.116(7) 0.171(9) 0.008(6) 0.101(8) 0.033(7)
C26 0.171(8) 0.198(10) 0.152(8) 0.023(7) 0.006(7) -0.063(8)

loop_
_atom_type_symbol
_atom_type_description
_atom_type_scat_dispersion_real
_atom_type_scat_dispersion_imag
_atom_type_scat_source
C C 0.0033 0.0016 'International Tables Vol C Tables 4.2.6.8 and 6.1.1.4'
H H 0 0 'International Tables Vol C Tables 4.2.6.8 and 6.1.1.4'
Co Co 0.3494 0.9721 'International Tables Vol C Tables 4.2.6.8 and 6.1.1.4'
N N 0.0061 0.0033 'International Tables Vol C Tables 4.2.6.8 and 6.1.1.4'
O O 0.0106 0.006 'International Tables Vol C Tables 4.2.6.8 and 6.1.1.4'

loop_
_exptl_crystal_face_index_h
_exptl_crystal_face_index_k
_exptl_crystal_face_index_l
_exptl_crystal_face_perp_dist
2 -3 3 0.055
5 5 -1 0.089
-2 -6 3 0.082
2 -5 -3 0.062
1 2 -1 0.071
-2 5 3 0.061
0 -5 -1 0.09
-1 2 -2 0.066
-7 -4 -1 0.102

loop_
_geom_angle_atom_site_label_1
_geom_angle_atom_site_label_2
_geom_angle_atom_site_label_3
_geom_angle
_geom_angle_site_symmetry_1
_geom_angle_site_symmetry_3
_geom_angle_publ_flag
O1 Co1 O1 180 3_666 . ?
O1 Co1 O7 90.00(10) 3_666 . ?
O1 Co1 O7 90.00(10) . . ?
O1 Co1 O7 90.00(10) 3_666 3_666 ?
O1 Co1 O7 90.00(10) . 3_666 ?
O7 Co1 O7 180 . 3_666 ?
O1 Co1 N1 84.18(10) 3_666 3_666 ?
O1 Co1 N1 95.82(10) . 3_666 ?
O7 Co1 N1 89.29(11) . 3_666 ?
O7 Co1 N1 90.71(11) 3_666 3_666 ?
O1 Co1 N1 95.82(10) 3_666 . ?
O1 Co1 N1 84.18(10) . . ?
O7 Co1 N1 90.71(11) . . ?
O7 Co1 N1 89.29(11) 3_666 . ?
N1 Co1 N1 180 3_666 . ?
O3 Co2 O1 157.87(11) . . ?
O3 Co2 O6 98.17(12) . . ?
O1 Co2 O6 99.66(11) . . ?
O3 Co2 N2 94.79(11) . 3_666 ?
O1 Co2 N2 94.43(11) . 3_666 ?
O6 Co2 N2 101.39(13) . 3_666 ?
O3 Co2 O4 77.42(10) . . ?
O1 Co2 O4 90.03(10) . . ?
O6 Co2 O4 88.47(12) . . ?
N2 Co2 O4 168.30(12) 3_666 . ?
C1 O1 Co2 123.3(2) . . ?
C1 O1 Co1 122.5(2) . . ?
Co2 O1 Co1 112.23(11) . . ?
C23 O7 Co1 128.1(3) . . ?
C15 O3 Co2 117.0(2) . . ?
C6 O2 C8 116.6(3) . . ?
C23 O6 Co2 130.7(3) . . ?
C20 O4 C22 120.1(4) . . ?
C20 O4 Co2 109.3(2) . . ?
C22 O4 Co2 127.7(3) . . ?
C9 N2 C13 116.1(3) . . ?
C9 N2 Co2 125.3(2) . 3_666 ?
C13 N2 Co2 118.1(3) . 3_666 ?
C7 N1 C9 115.7(3) . . ?
C7 N1 Co1 120.6(3) . . ?
C9 N1 Co1 123.6(2) . . ?
C5 C6 O2 125.7(4) . . ?
C5 C6 C1 121.5(4) . . ?
O2 C6 C1 112.8(3) . . ?
O1 C1 C2 122.5(3) . . ?
O1 C1 C6 119.4(3) . . ?
C2 C1 C6 118.0(3) . . ?
O3 C15 C20 119.9(3) . . ?
O3 C15 C16 122.5(3) . . ?
C20 C15 C16 117.7(3) . . ?
C19 C20 O4 124.4(4) . . ?
C19 C20 C15 121.6(4) . . ?
O4 C20 C15 114.0(3) . . ?
N2 C9 C10 123.0(4) . . ?
N2 C9 N1 116.1(3) . . ?
C10 C9 N1 120.8(3) . . ?
C1 C2 C3 118.8(4) . . ?
C1 C2 C7 122.5(3) . . ?
C3 C2 C7 118.4(3) . . ?
C17 C16 C15 120.1(4) . . ?
C17 C16 C21 120.8(4) . . ?
C15 C16 C21 119.1(4) . . ?
N1 C7 C2 126.2(3) . . ?
N1 C7 H7 116.9 . . ?
C2 C7 H7 116.9 . . ?
C11 C10 C9 120.1(4) . . ?
C11 C10 H10 120 . . ?
C9 C10 H10 120 . . ?
C18 C17 C16 120.5(4) . . ?
C18 C17 H17 119.8 . . ?
C16 C17 H17 119.8 . . ?
C10 C11 C12 117.5(4) . . ?
C10 C11 C14 121.5(4) . . ?
C12 C11 C14 121.0(4) . . ?
O7 C23 O6 125.2(4) . . ?
O7 C23 C24 118.8(4) . . ?
O6 C23 C24 116.1(4) . . ?
N2 C13 C12 124.7(4) . . ?
N2 C13 H13 117.6 . . ?
C12 C13 H13 117.6 . . ?
C4 C3 C2 121.3(4) . . ?
C4 C3 H3 119.3 . . ?
C2 C3 H3 119.3 . . ?
C6 C5 C4 120.4(4) . . ?
C6 C5 H5 119.8 . . ?
C4 C5 H5 119.8 . . ?
C3 C4 C5 119.7(4) . . ?
C3 C4 H4 120.1 . . ?
C5 C4 H4 120.1 . . ?
C20 C19 C18 120.1(4) . . ?
C20 C19 H19 120 . . ?
C18 C19 H19 120 . . ?
C13 C12 C11 118.6(4) . . ?
C13 C12 H12 120.7 . . ?
C11 C12 H12 120.7 . . ?
C17 C18 C19 120.1(4) . . ?
C17 C18 H18 120 . . ?
C19 C18 H18 120 . . ?
O5 C21 C16 124.9(5) . . ?
O5 C21 H21 117.6 . . ?
C16 C21 H21 117.6 . . ?
C11 C14 H14A 109.5 . . ?
C11 C14 H14B 109.5 . . ?
H14A C14 H14B 109.5 . . ?
C11 C14 H14C 109.5 . . ?
H14A C14 H14C 109.5 . . ?
H14B C14 H14C 109.5 . . ?
C23 C24 H24A 109.5 . . ?
C23 C24 H24B 109.5 . . ?
H24A C24 H24B 109.5 . . ?
C23 C24 H24C 109.5 . . ?
H24A C24 H24C 109.5 . . ?
H24B C24 H24C 109.5 . . ?
O2 C8 H8A 109.5 . . ?
O2 C8 H8B 109.5 . . ?
H8A C8 H8B 109.5 . . ?
O2 C8 H8C 109.5 . . ?
H8A C8 H8C 109.5 . . ?
H8B C8 H8C 109.5 . . ?
O4 C22 H22A 109.5 . . ?
O4 C22 H22B 109.5 . . ?
H22A C22 H22B 109.5 . . ?
O4 C22 H22C 109.5 . . ?
H22A C22 H22C 109.5 . . ?
H22B C22 H22C 109.5 . . ?
C25 O8 H8 109.5 . . ?
O8 C25 C26 111.0(8) . . ?
O8 C25 H25A 109.4 . . ?
C26 C25 H25A 109.4 . . ?
O8 C25 H25B 109.4 . . ?
C26 C25 H25B 109.4 . . ?
H25A C25 H25B 108 . . ?
C25 C26 H26A 109.5 . . ?
C25 C26 H26B 109.5 . . ?
H26A C26 H26B 109.5 . . ?
C25 C26 H26C 109.5 . . ?
H26A C26 H26C 109.5 . . ?
H26B C26 H26C 109.5 . . ?

loop_
_geom_bond_atom_site_label_1
_geom_bond_atom_site_label_2
_geom_bond_distance
_geom_bond_site_symmetry_2
_geom_bond_publ_flag
Co1 O1 2.015(2) 3_666 ?
Co1 O1 2.015(2) . ?
Co1 O7 2.083(3) . ?
Co1 O7 2.083(3) 3_666 ?
Co1 N1 2.174(3) 3_666 ?
Co1 N1 2.174(3) . ?
Co2 O3 1.962(2) . ?
Co2 O1 1.998(2) . ?
Co2 O6 2.004(3) . ?
Co2 N2 2.094(3) 3_666 ?
Co2 O4 2.226(3) . ?
O1 C1 1.324(4) . ?
O7 C23 1.241(5) . ?
O3 C15 1.320(4) . ?
O2 C6 1.386(4) . ?
O2 C8 1.421(5) . ?
O6 C23 1.276(5) . ?
O4 C20 1.378(5) . ?
O4 C22 1.412(5) . ?
N2 C9 1.338(5) . ?
N2 C13 1.344(5) . ?
N2 Co2 2.094(3) 3_666 ?
N1 C7 1.279(5) . ?
N1 C9 1.422(5) . ?
C6 C5 1.362(5) . ?
C6 C1 1.408(5) . ?
C1 C2 1.406(5) . ?
O5 C21 1.231(5) . ?
C15 C20 1.408(5) . ?
C15 C16 1.410(5) . ?
C20 C19 1.376(5) . ?
C9 C10 1.384(5) . ?
C2 C3 1.411(5) . ?
C2 C7 1.448(5) . ?
C16 C17 1.409(6) . ?
C16 C21 1.442(6) . ?
C7 H7 0.95 . ?
C10 C11 1.378(6) . ?
C10 H10 0.95 . ?
C17 C18 1.372(7) . ?
C17 H17 0.95 . ?
C11 C12 1.391(6) . ?
C11 C14 1.510(5) . ?
C23 C24 1.495(6) . ?
C13 C12 1.372(6) . ?
C13 H13 0.95 . ?
C3 C4 1.363(6) . ?
C3 H3 0.95 . ?
C5 C4 1.385(6) . ?
C5 H5 0.95 . ?
C4 H4 0.95 . ?
C19 C18 1.394(7) . ?
C19 H19 0.95 . ?
C12 H12 0.95 . ?
C18 H18 0.95 . ?
C21 H21 0.95 . ?
C14 H14A 0.98 . ?
C14 H14B 0.98 . ?
C14 H14C 0.98 . ?
C24 H24A 0.98 . ?
C24 H24B 0.98 . ?
C24 H24C 0.98 . ?
C8 H8A 0.98 . ?
C8 H8B 0.98 . ?
C8 H8C 0.98 . ?
C22 H22A 0.98 . ?
C22 H22B 0.98 . ?
C22 H22C 0.98 . ?
O8 C25 1.348(10) . ?
O8 H8 0.84 . ?
C25 C26 1.438(11) . ?
C25 H25A 0.99 . ?
C25 H25B 0.99 . ?
C26 H26A 0.98 . ?
C26 H26B 0.98 . ?
C26 H26C 0.98 . ?

loop_
_geom_hbond_atom_site_label_D
_geom_hbond_atom_site_label_H
_geom_hbond_atom_site_label_A
_geom_hbond_distance_DH
_geom_hbond_distance_HA
_geom_hbond_distance_DA
_geom_hbond_angle_DHA
_geom_hbond_site_symmetry_A
O8 H8 O3 0.84 2.51 3.116(7) 129.7 .

loop_
_geom_torsion_atom_site_label_1
_geom_torsion_atom_site_label_2
_geom_torsion_atom_site_label_3
_geom_torsion_atom_site_label_4
_geom_torsion
_geom_torsion_site_symmetry_1
_geom_torsion_site_symmetry_2
_geom_torsion_site_symmetry_3
_geom_torsion_site_symmetry_4
_geom_torsion_publ_flag
C8 O2 C6 C5 -12.7(6) . . . . ?
C8 O2 C6 C1 167.8(4) . . . . ?
Co2 O1 C1 C2 160.9(3) . . . . ?
Co1 O1 C1 C2 -36.1(5) . . . . ?
Co2 O1 C1 C6 -16.0(4) . . . . ?
Co1 O1 C1 C6 147.1(3) . . . . ?
C5 C6 C1 O1 -178.6(3) . . . . ?
O2 C6 C1 O1 1.0(5) . . . . ?
C5 C6 C1 C2 4.5(5) . . . . ?
O2 C6 C1 C2 -176.0(3) . . . . ?
Co2 O3 C15 C20 13.2(4) . . . . ?
Co2 O3 C15 C16 -166.4(3) . . . . ?
C22 O4 C20 C19 8.6(7) . . . . ?
Co2 O4 C20 C19 170.8(3) . . . . ?
C22 O4 C20 C15 -172.1(4) . . . . ?
Co2 O4 C20 C15 -10.0(4) . . . . ?
O3 C15 C20 C19 178.6(4) . . . . ?
C16 C15 C20 C19 -1.8(6) . . . . ?
O3 C15 C20 O4 -0.7(5) . . . . ?
C16 C15 C20 O4 178.9(3) . . . . ?
C13 N2 C9 C10 -1.6(6) . . . . ?
Co2 N2 C9 C10 170.5(3) 3_666 . . . ?
C13 N2 C9 N1 179.6(3) . . . . ?
Co2 N2 C9 N1 -8.4(5) 3_666 . . . ?
C7 N1 C9 N2 -121.8(4) . . . . ?
Co1 N1 C9 N2 59.1(4) . . . . ?
C7 N1 C9 C10 59.3(5) . . . . ?
Co1 N1 C9 C10 -119.7(3) . . . . ?
O1 C1 C2 C3 177.8(3) . . . . ?
C6 C1 C2 C3 -5.3(5) . . . . ?
O1 C1 C2 C7 -8.1(6) . . . . ?
C6 C1 C2 C7 168.8(3) . . . . ?
O3 C15 C16 C17 -179.0(4) . . . . ?
C20 C15 C16 C17 1.4(6) . . . . ?
O3 C15 C16 C21 1.2(6) . . . . ?
C20 C15 C16 C21 -178.4(4) . . . . ?
C9 N1 C7 C2 -171.4(3) . . . . ?
Co1 N1 C7 C2 7.6(5) . . . . ?
C1 C2 C7 N1 22.4(6) . . . . ?
C3 C2 C7 N1 -163.5(4) . . . . ?
N2 C9 C10 C11 0.4(6) . . . . ?
N1 C9 C10 C11 179.2(4) . . . . ?
C15 C16 C17 C18 -0.6(6) . . . . ?
C21 C16 C17 C18 179.2(4) . . . . ?
C9 C10 C11 C12 0.5(6) . . . . ?
C9 C10 C11 C14 -178.3(4) . . . . ?
Co1 O7 C23 O6 -24.3(6) . . . . ?
Co1 O7 C23 C24 155.8(3) . . . . ?
Co2 O6 C23 O7 -13.9(6) . . . . ?
Co2 O6 C23 C24 166.0(3) . . . . ?
C9 N2 C13 C12 1.9(7) . . . . ?
Co2 N2 C13 C12 -170.7(4) 3_666 . . . ?
C1 C2 C3 C4 2.3(6) . . . . ?
C7 C2 C3 C4 -172.1(4) . . . . ?
O2 C6 C5 C4 -179.8(4) . . . . ?
C1 C6 C5 C4 -0.3(6) . . . . ?
C2 C3 C4 C5 1.9(7) . . . . ?
C6 C5 C4 C3 -2.9(7) . . . . ?
O4 C20 C19 C18 -179.5(4) . . . . ?
C15 C20 C19 C18 1.3(6) . . . . ?
N2 C13 C12 C11 -1.0(7) . . . . ?
C10 C11 C12 C13 -0.2(7) . . . . ?
C14 C11 C12 C13 178.6(4) . . . . ?
C16 C17 C18 C19 0.1(7) . . . . ?
C20 C19 C18 C17 -0.5(7) . . . . ?
C17 C16 C21 O5 -0.6(7) . . . . ?
C15 C16 C21 O5 179.3(5) . . . . ?
